data_4130328
loop_
_publ_author_name
'Kaese, Thomas'
'H\"ubner, Alexander'
'Bolte, Michael'
'Lerner, Hans-Wolfram'
'Wagner, Matthias'

_publ_section_title
;
 Forming B-B Bonds by the Controlled Reduction of a Tetraaryl-diborane(6).
;
_journal_issue 19
_journal_name_full 'Journal of the American Chemical Society'
_journal_page_first 6224
_journal_page_last 6233
_journal_paper_doi 10.1021/jacs.6b02303
_journal_volume 138
_journal_year 2016
_chemical_formula_moiety 'C48 H65 B2 K O2'
_chemical_formula_sum 'C48 H65 B2 K O2'
_chemical_formula_weight 734.72
_space_group_crystal_system orthorhombic
_space_group_IT_number 19
_space_group_name_Hall 'P 2ac 2ab'
_space_group_name_H-M_alt 'P 21 21 21'
_atom_sites_solution_hydrogens mixed
_audit_creation_method SHELXL-2013
_cell_angle_alpha 90
_cell_angle_beta 90
_cell_angle_gamma 90
_cell_formula_units_Z 4
_cell_length_a 13.6225(10)
_cell_length_b 16.3106(8)
_cell_length_c 19.6114(11)
_cell_measurement_reflns_used 24098
_cell_measurement_temperature 173(2)
_cell_measurement_theta_max 26.08
_cell_measurement_theta_min 3.24
_cell_volume 4357.5(5)
_computing_cell_refinement 'X-Area (Stoe & Cie, 2001)'
_computing_data_collection 'X-Area (Stoe & Cie, 2001)'
_computing_data_reduction 'X-Area (Stoe & Cie, 2001)'
_computing_molecular_graphics 'XP in SHELXTL-Plus (Sheldrick, 2008)'
_computing_publication_material SHELXL97
_computing_structure_refinement 'SHELXL (Sheldrick, 2008)'
_computing_structure_solution 'SHELXS (Sheldrick, 2008)'
_diffrn_ambient_temperature 173(2)
_diffrn_measured_fraction_theta_full 0.995
_diffrn_measured_fraction_theta_max 0.996
_diffrn_measurement_device_type 'STOE IPDS II two-circle-diffractometer'
_diffrn_measurement_method \w
_diffrn_radiation_type MoK\a
_diffrn_radiation_wavelength 0.71073
_diffrn_reflns_av_R_equivalents 0.0444
_diffrn_reflns_av_unetI/netI 0.0440
_diffrn_reflns_Laue_measured_fraction_full 0.995
_diffrn_reflns_Laue_measured_fraction_max 0.996
_diffrn_reflns_limit_h_max 16
_diffrn_reflns_limit_h_min -13
_diffrn_reflns_limit_k_max 16
_diffrn_reflns_limit_k_min -19
_diffrn_reflns_limit_l_max 23
_diffrn_reflns_limit_l_min -23
_diffrn_reflns_number 19597
_diffrn_reflns_point_group_measured_fraction_full 0.997
_diffrn_reflns_point_group_measured_fraction_max 0.997
_diffrn_reflns_theta_full 25.000
_diffrn_reflns_theta_max 25.027
_diffrn_reflns_theta_min 3.241
_diffrn_source 'Genix 3D I\mS microfocus X-ray source'
_exptl_absorpt_coefficient_mu 0.158
_exptl_absorpt_correction_T_max 0.949
_exptl_absorpt_correction_T_min 0.929
_exptl_absorpt_correction_type multi-scan
_exptl_absorpt_process_details 'X-Area (Stoe & Cie, 2001)'
_exptl_crystal_colour yellow
_exptl_crystal_density_diffrn 1.120
_exptl_crystal_description block
_exptl_crystal_F_000 1592
_exptl_crystal_size_max 0.360
_exptl_crystal_size_mid 0.310
_exptl_crystal_size_min 0.270
_refine_diff_density_max 1.140
_refine_diff_density_min -0.790
_refine_diff_density_rms 0.055
_refine_ls_abs_structure_details
; 
 Flack x determined using 2502 quotients [(I+)-(I-)]/[(I+)+(I-)] 
 (Parsons and Flack (2004), Acta Cryst. A60, s61). 
;
_refine_ls_abs_structure_Flack 0.05(3)
_refine_ls_extinction_method none
_refine_ls_goodness_of_fit_ref 1.038
_refine_ls_hydrogen_treatment mixed
_refine_ls_matrix_type full
_refine_ls_number_parameters 500
_refine_ls_number_reflns 7695
_refine_ls_number_restraints 24
_refine_ls_restrained_S_all 1.045
_refine_ls_R_factor_all 0.0780
_refine_ls_R_factor_gt 0.0668
_refine_ls_shift/su_max 0.000
_refine_ls_shift/su_mean 0.000
_refine_ls_structure_factor_coef Fsqd
_refine_ls_weighting_details 'w=1/[\s^2^(Fo^2^)+(0.1206P)^2^+1.4085P] where P=(Fo^2^+2Fc^2^)/3'
_refine_ls_weighting_scheme calc
_refine_ls_wR_factor_gt 0.1820
_refine_ls_wR_factor_ref 0.1907
_reflns_Friedel_coverage 0.799
_reflns_Friedel_fraction_full 0.999
_reflns_Friedel_fraction_max 0.999
_reflns_number_gt 6424
_reflns_number_total 7695
_reflns_threshold_expression 'I > 2\s(I)'
_cod_data_source_file ja6b02303_si_002.cif
_cod_data_source_block wa1941
_cod_database_code 4130328
_shelx_space_group_comment
; 
The symmetry employed for this shelxl refinement is uniquely defined 
by the following loop, which should always be used as a source of 
symmetry information in preference to the above space-group names. 
They are only intended as comments. 
;
_shelx_estimated_absorpt_t_min 0.945
_shelx_estimated_absorpt_t_max 0.959
_shelxl_version_number 2013-3

loop_
_space_group_symop_operation_xyz
'x, y, z'
'-x+1/2, -y, z+1/2'
'-x, y+1/2, -z+1/2'
'x+1/2, -y+1/2, -z'

loop_
_atom_site_label
_atom_site_type_symbol
_atom_site_fract_x
_atom_site_fract_y
_atom_site_fract_z
_atom_site_U_iso_or_equiv
_atom_site_adp_type
_atom_site_occupancy
_atom_site_site_symmetry_order
_atom_site_calc_flag
_atom_site_refinement_flags_posn
_atom_site_refinement_flags_adp
_atom_site_refinement_flags_occupancy
_atom_site_disorder_assembly
_atom_site_disorder_group
K1 K 0.22403(12) 0.77224(9) 0.44509(9) 0.0725(5) Uani 1 1 d . . . . .
B1 B 0.5303(4) 0.7041(3) 0.4642(2) 0.0271(10) Uani 1 1 d . . . . .
H1 H 0.465(4) 0.649(3) 0.476(2) 0.027(11) Uiso 1 1 d . . . . .
B2 B 0.5311(4) 0.6238(3) 0.5154(2) 0.0281(10) Uani 1 1 d . . . . .
C1 C 0.4738(3) 0.7830(2) 0.49093(19) 0.0264(8) Uani 1 1 d . . . . .
C2 C 0.4343(3) 0.7822(3) 0.5586(2) 0.0286(9) Uani 1 1 d . . . . .
C3 C 0.3674(4) 0.8437(3) 0.5767(2) 0.0356(10) Uani 1 1 d . . . . .
H3 H 0.3349 0.8396 0.6194 0.043 Uiso 1 1 calc R U . . .
C4 C 0.3466(4) 0.9101(3) 0.5352(2) 0.0349(10) Uani 1 1 d . . . . .
H4 H 0.3018 0.9509 0.5500 0.042 Uiso 1 1 calc R U . . .
C5 C 0.3917(3) 0.9168(3) 0.4715(2) 0.0307(9) Uani 1 1 d . . . . .
C6 C 0.4506(3) 0.8513(3) 0.4510(2) 0.0284(9) Uani 1 1 d . . . . .
H6 H 0.4772 0.8534 0.4062 0.034 Uiso 1 1 calc R U . . .
C7 C 0.3755(4) 0.9905(3) 0.4233(2) 0.0385(11) Uani 1 1 d . . . . .
C8 C 0.3227(7) 0.9618(5) 0.3588(3) 0.081(2) Uani 1 1 d . . . . .
H8A H 0.3617 0.9191 0.3364 0.121 Uiso 1 1 calc R U . . .
H8B H 0.3144 1.0083 0.3276 0.121 Uiso 1 1 calc R U . . .
H8C H 0.2582 0.9397 0.3709 0.121 Uiso 1 1 calc R U . . .
C9 C 0.3127(5) 1.0562(3) 0.4560(4) 0.0644(18) Uani 1 1 d . . . . .
H9A H 0.2487 1.0330 0.4681 0.097 Uiso 1 1 calc R U . . .
H9B H 0.3036 1.1016 0.4239 0.097 Uiso 1 1 calc R U . . .
H9C H 0.3453 1.0765 0.4973 0.097 Uiso 1 1 calc R U . . .
C10 C 0.4741(5) 1.0274(4) 0.4047(4) 0.0683(18) Uani 1 1 d . . . . .
H10A H 0.5153 0.9855 0.3833 0.102 Uiso 1 1 calc R U . . .
H10B H 0.5063 1.0478 0.4460 0.102 Uiso 1 1 calc R U . . .
H10C H 0.4642 1.0729 0.3727 0.102 Uiso 1 1 calc R U . . .
C11 C 0.5066(3) 0.6426(3) 0.5917(2) 0.0300(9) Uani 1 1 d . . . . .
C12 C 0.4636(3) 0.7197(3) 0.60936(19) 0.0309(9) Uani 1 1 d . . . . .
C13 C 0.4553(4) 0.7396(3) 0.6790(2) 0.0389(11) Uani 1 1 d . . . . .
H13 H 0.4282 0.7911 0.6914 0.047 Uiso 1 1 calc R U . . .
C14 C 0.4850(4) 0.6868(3) 0.7296(2) 0.0423(12) Uani 1 1 d . . . . .
H14 H 0.4774 0.7029 0.7759 0.051 Uiso 1 1 calc R U . . .
C15 C 0.5259(4) 0.6107(3) 0.7152(2) 0.0341(10) Uani 1 1 d . . . . .
C16 C 0.5363(4) 0.5919(3) 0.6466(2) 0.0332(9) Uani 1 1 d . . . . .
H16 H 0.5657 0.5408 0.6356 0.040 Uiso 1 1 calc R U . . .
C17 C 0.5580(4) 0.5533(3) 0.7723(2) 0.0427(12) Uani 1 1 d . . . . .
C18 C 0.6500(5) 0.5912(4) 0.8076(3) 0.0582(16) Uani 1 1 d . . . . .
H18A H 0.6716 0.5551 0.8447 0.087 Uiso 1 1 calc R U . . .
H18B H 0.6332 0.6451 0.8262 0.087 Uiso 1 1 calc R U . . .
H18C H 0.7030 0.5971 0.7742 0.087 Uiso 1 1 calc R U . . .
C19 C 0.4771(6) 0.5437(5) 0.8244(3) 0.077(2) Uani 1 1 d . . . . .
H19A H 0.4989 0.5066 0.8606 0.116 Uiso 1 1 calc R U . . .
H19B H 0.4186 0.5209 0.8023 0.116 Uiso 1 1 calc R U . . .
H19C H 0.4613 0.5973 0.8440 0.116 Uiso 1 1 calc R U . . .
C20 C 0.5866(5) 0.4687(4) 0.7467(3) 0.0583(16) Uani 1 1 d . . . . .
H20A H 0.6062 0.4343 0.7854 0.088 Uiso 1 1 calc R U . . .
H20B H 0.6416 0.4736 0.7147 0.088 Uiso 1 1 calc R U . . .
H20C H 0.5305 0.4435 0.7235 0.088 Uiso 1 1 calc R U . . .
C21 C 0.5579(3) 0.5391(3) 0.4817(2) 0.0291(9) Uani 1 1 d . . . . .
C22 C 0.5890(3) 0.5360(3) 0.4126(2) 0.0327(9) Uani 1 1 d . . . . .
C23 C 0.6020(4) 0.4584(3) 0.3827(2) 0.0389(10) Uani 1 1 d . . . . .
H23 H 0.6219 0.4556 0.3363 0.047 Uiso 1 1 calc R U . . .
C24 C 0.5872(4) 0.3863(3) 0.4179(3) 0.0429(12) Uani 1 1 d . . . . .
H24 H 0.5991 0.3354 0.3958 0.051 Uiso 1 1 calc R U . . .
C25 C 0.5551(4) 0.3868(3) 0.4852(2) 0.0386(11) Uani 1 1 d . . . . .
C26 C 0.5412(4) 0.4631(3) 0.5144(2) 0.0356(10) Uani 1 1 d . . . . .
H26 H 0.5186 0.4645 0.5602 0.043 Uiso 1 1 calc R U . . .
C27 C 0.5329(5) 0.3065(3) 0.5226(3) 0.0535(15) Uani 1 1 d . . . . .
C28 C 0.4479(8) 0.2632(6) 0.4881(5) 0.084(3) Uani 0.846(18) 1 d . U P A 1
H28A H 0.4338 0.2118 0.5120 0.126 Uiso 0.846(18) 1 calc R U P A 1
H28B H 0.4652 0.2512 0.4406 0.126 Uiso 0.846(18) 1 calc R U P A 1
H28C H 0.3897 0.2985 0.4892 0.126 Uiso 0.846(18) 1 calc R U P A 1
C29 C 0.5112(12) 0.3190(5) 0.5970(5) 0.086(4) Uani 0.846(18) 1 d . U P A 1
H29A H 0.5660 0.3480 0.6185 0.129 Uiso 0.846(18) 1 calc R U P A 1
H29B H 0.5023 0.2656 0.6191 0.129 Uiso 0.846(18) 1 calc R U P A 1
H29C H 0.4511 0.3515 0.6019 0.129 Uiso 0.846(18) 1 calc R U P A 1
C30 C 0.6239(9) 0.2503(6) 0.5174(5) 0.085(3) Uani 0.846(18) 1 d . U P A 1
H30A H 0.6801 0.2771 0.5392 0.128 Uiso 0.846(18) 1 calc R U P A 1
H30B H 0.6389 0.2400 0.4693 0.128 Uiso 0.846(18) 1 calc R U P A 1
H30C H 0.6104 0.1982 0.5404 0.128 Uiso 0.846(18) 1 calc R U P A 1
C28' C 0.567(6) 0.228(4) 0.486(3) 0.10(2) Uiso 0.154(18) 1 d . . P A 2
H28D H 0.5500 0.1799 0.5137 0.148 Uiso 0.154(18) 1 calc R U P A 2
H28E H 0.6383 0.2297 0.4793 0.148 Uiso 0.154(18) 1 calc R U P A 2
H28F H 0.5344 0.2238 0.4415 0.148 Uiso 0.154(18) 1 calc R U P A 2
C29' C 0.414(4) 0.299(4) 0.526(3) 0.082(17) Uiso 0.154(18) 1 d . . P A 2
H29D H 0.3958 0.2480 0.5504 0.124 Uiso 0.154(18) 1 calc R U P A 2
H29E H 0.3865 0.2973 0.4802 0.124 Uiso 0.154(18) 1 calc R U P A 2
H29F H 0.3866 0.3458 0.5511 0.124 Uiso 0.154(18) 1 calc R U P A 2
C30' C 0.579(5) 0.314(4) 0.594(3) 0.075(16) Uiso 0.154(18) 1 d . . P A 2
H30D H 0.5694 0.2628 0.6187 0.113 Uiso 0.154(18) 1 calc R U P A 2
H30E H 0.5477 0.3592 0.6184 0.113 Uiso 0.154(18) 1 calc R U P A 2
H30F H 0.6494 0.3251 0.5890 0.113 Uiso 0.154(18) 1 calc R U P A 2
C31 C 0.5835(3) 0.6916(3) 0.3937(2) 0.0292(9) Uani 1 1 d . . . . .
C32 C 0.6091(3) 0.6107(3) 0.3717(2) 0.0316(9) Uani 1 1 d . . . . .
C33 C 0.6588(4) 0.6042(3) 0.3091(2) 0.0405(11) Uani 1 1 d . . . . .
H33 H 0.6779 0.5512 0.2940 0.049 Uiso 1 1 calc R U . . .
C34 C 0.6811(4) 0.6700(3) 0.2686(2) 0.0418(12) Uani 1 1 d . . . . .
H34 H 0.7122 0.6613 0.2259 0.050 Uiso 1 1 calc R U . . .
C35 C 0.6587(3) 0.7499(3) 0.2893(2) 0.0356(11) Uani 1 1 d . . . . .
C36 C 0.6123(3) 0.7569(3) 0.3522(2) 0.0312(9) Uani 1 1 d . . . . .
H36 H 0.5990 0.8107 0.3683 0.037 Uiso 1 1 calc R U . . .
C37 C 0.6781(4) 0.8251(4) 0.2454(2) 0.0463(13) Uani 1 1 d . . . . .
C38 C 0.7392(5) 0.8045(4) 0.1818(3) 0.0587(16) Uani 1 1 d . . . . .
H38A H 0.7494 0.8544 0.1548 0.088 Uiso 1 1 calc R U . . .
H38B H 0.7044 0.7637 0.1543 0.088 Uiso 1 1 calc R U . . .
H38C H 0.8030 0.7823 0.1958 0.088 Uiso 1 1 calc R U . . .
C39 C 0.7314(5) 0.8921(3) 0.2862(3) 0.0552(15) Uani 1 1 d . . . . .
H39A H 0.7425 0.9399 0.2570 0.083 Uiso 1 1 calc R U . . .
H39B H 0.7947 0.8710 0.3024 0.083 Uiso 1 1 calc R U . . .
H39C H 0.6911 0.9082 0.3254 0.083 Uiso 1 1 calc R U . . .
C40 C 0.5785(5) 0.8592(5) 0.2207(3) 0.076(2) Uani 1 1 d . . . . .
H40A H 0.5896 0.9076 0.1922 0.113 Uiso 1 1 calc R U . . .
H40B H 0.5384 0.8743 0.2602 0.113 Uiso 1 1 calc R U . . .
H40C H 0.5443 0.8171 0.1940 0.113 Uiso 1 1 calc R U . . .
O41 O 0.2650(4) 0.7238(4) 0.3149(3) 0.102(2) Uani 1 1 d . . . . .
C42 C 0.3604(11) 0.7352(15) 0.2871(10) 0.076(6) Uani 0.53(4) 1 d . U P B 1
H42A H 0.4109 0.7372 0.3234 0.091 Uiso 0.53(4) 1 calc R U P B 1
H42B H 0.3641 0.7860 0.2596 0.091 Uiso 0.53(4) 1 calc R U P B 1
C42' C 0.3651(15) 0.6944(19) 0.3093(12) 0.082(7) Uiso 0.47(4) 1 d . . P B 2
H42C H 0.4124 0.7400 0.3152 0.099 Uiso 0.47(4) 1 calc R U P B 2
H42D H 0.3787 0.6520 0.3442 0.099 Uiso 0.47(4) 1 calc R U P B 2
C43 C 0.3717(11) 0.6616(10) 0.2442(7) 0.141(5) Uani 1 1 d . . . . .
H43A H 0.4269 0.6675 0.2117 0.169 Uiso 0.53(4) 1 calc R U P B 1
H43B H 0.3817 0.6117 0.2721 0.169 Uiso 0.53(4) 1 calc R U P B 1
H43C H 0.3978 0.6051 0.2472 0.169 Uiso 0.47(4) 1 calc R U P B 2
H43D H 0.4187 0.6945 0.2171 0.169 Uiso 0.47(4) 1 calc R U P B 2
C44 C 0.2791(19) 0.6599(12) 0.2097(7) 0.185(8) Uani 1 1 d . . . . .
H44A H 0.2642 0.6043 0.1922 0.222 Uiso 1 1 calc R U . . .
H44B H 0.2778 0.6993 0.1713 0.222 Uiso 1 1 calc R U . . .
C45 C 0.2086(9) 0.6843(8) 0.2644(7) 0.128(4) Uani 1 1 d . . . . .
H45A H 0.1582 0.7220 0.2460 0.154 Uiso 1 1 calc R U . . .
H45B H 0.1755 0.6354 0.2835 0.154 Uiso 1 1 calc R U . . .
O51 O 0.2439(5) 0.6138(3) 0.4609(3) 0.0884(16) Uani 1 1 d . . . . .
C52 C 0.2289(7) 0.5935(5) 0.5240(5) 0.086(2) Uani 1 1 d . . . . .
H52A H 0.1577 0.5928 0.5340 0.103 Uiso 1 1 calc R U . . .
H52B H 0.2608 0.6336 0.5548 0.103 Uiso 1 1 calc R U . . .
C53 C 0.2717(7) 0.5102(6) 0.5348(4) 0.094(3) Uani 1 1 d . . . . .
H53A H 0.3409 0.5137 0.5500 0.113 Uiso 1 1 calc R U . . .
H53B H 0.2334 0.4787 0.5687 0.113 Uiso 1 1 calc R U . . .
C54 C 0.2644(11) 0.4738(5) 0.4675(5) 0.118(4) Uani 1 1 d . . . . .
H54A H 0.3166 0.4324 0.4604 0.141 Uiso 1 1 calc R U . . .
H54B H 0.1996 0.4475 0.4608 0.141 Uiso 1 1 calc R U . . .
C55 C 0.2767(10) 0.5427(6) 0.4219(5) 0.109(3) Uani 1 1 d . . . . .
H55A H 0.2364 0.5356 0.3803 0.131 Uiso 1 1 calc R U . . .
H55B H 0.3464 0.5488 0.4084 0.131 Uiso 1 1 calc R U . . .

loop_
_atom_site_aniso_label
_atom_site_aniso_U_11
_atom_site_aniso_U_22
_atom_site_aniso_U_33
_atom_site_aniso_U_23
_atom_site_aniso_U_13
_atom_site_aniso_U_12
K1 0.0619(9) 0.0440(7) 0.1116(12) -0.0177(7) 0.0348(8) -0.0064(7)
B1 0.027(2) 0.025(2) 0.030(2) 0.0017(17) 0.0014(18) 0.0011(19)
B2 0.026(2) 0.026(2) 0.032(2) 0.0035(18) 0.0006(19) 0.0033(19)
C1 0.028(2) 0.025(2) 0.0255(18) -0.0009(15) 0.0008(15) -0.0008(17)
C2 0.033(2) 0.0232(19) 0.0293(19) 0.0021(16) 0.0027(17) 0.0025(17)
C3 0.041(3) 0.035(2) 0.031(2) -0.0012(18) 0.0070(18) 0.004(2)
C4 0.038(3) 0.030(2) 0.037(2) 0.0019(18) 0.0043(19) 0.008(2)
C5 0.033(2) 0.021(2) 0.038(2) 0.0041(17) -0.0006(18) 0.0001(18)
C6 0.029(2) 0.029(2) 0.0266(18) 0.0028(16) 0.0015(17) -0.0011(18)
C7 0.037(3) 0.029(2) 0.050(3) 0.0091(19) 0.002(2) 0.003(2)
C8 0.114(6) 0.062(4) 0.066(4) 0.021(3) -0.034(4) 0.012(4)
C9 0.072(4) 0.036(3) 0.085(4) 0.022(3) 0.022(3) 0.021(3)
C10 0.059(4) 0.039(3) 0.106(5) 0.031(3) 0.021(3) 0.002(3)
C11 0.031(2) 0.029(2) 0.030(2) 0.0043(17) 0.0031(17) 0.0012(18)
C12 0.040(2) 0.030(2) 0.0229(18) 0.0015(16) 0.0032(17) 0.002(2)
C13 0.055(3) 0.033(2) 0.029(2) 0.0017(18) 0.003(2) 0.011(2)
C14 0.055(3) 0.042(3) 0.029(2) -0.0013(19) -0.002(2) 0.007(2)
C15 0.037(3) 0.035(2) 0.030(2) 0.0056(17) -0.0011(18) 0.001(2)
C16 0.035(2) 0.028(2) 0.037(2) 0.0018(17) -0.0006(19) 0.0011(19)
C17 0.053(3) 0.043(3) 0.033(2) 0.0091(19) -0.002(2) 0.006(2)
C18 0.070(4) 0.058(4) 0.047(3) 0.007(3) -0.021(3) 0.006(3)
C19 0.074(5) 0.093(5) 0.065(4) 0.048(4) 0.016(3) 0.023(4)
C20 0.083(4) 0.047(3) 0.046(3) 0.012(2) -0.012(3) 0.007(3)
C21 0.027(2) 0.029(2) 0.0314(19) -0.0005(17) -0.0043(17) 0.0027(18)
C22 0.030(2) 0.032(2) 0.036(2) -0.0065(18) -0.0035(17) 0.0042(19)
C23 0.044(3) 0.036(2) 0.037(2) -0.0089(19) -0.001(2) 0.003(2)
C24 0.052(3) 0.030(2) 0.047(3) -0.0104(19) -0.009(2) 0.006(2)
C25 0.044(3) 0.027(2) 0.045(2) 0.0001(19) -0.013(2) 0.001(2)
C26 0.041(3) 0.027(2) 0.039(2) 0.0021(18) -0.0064(19) 0.004(2)
C27 0.081(4) 0.025(2) 0.055(3) 0.006(2) -0.019(3) -0.002(3)
C28 0.100(7) 0.054(5) 0.097(6) 0.021(4) -0.027(5) -0.034(5)
C29 0.146(10) 0.039(4) 0.074(5) 0.019(3) 0.006(5) -0.012(5)
C30 0.106(7) 0.053(5) 0.097(6) 0.023(4) -0.016(5) 0.023(5)
C31 0.028(2) 0.033(2) 0.0262(18) -0.0008(17) -0.0014(17) 0.0026(18)
C32 0.032(2) 0.035(2) 0.0276(19) -0.0028(17) -0.0010(17) 0.0044(19)
C33 0.047(3) 0.040(3) 0.034(2) -0.009(2) 0.006(2) 0.006(2)
C34 0.045(3) 0.049(3) 0.031(2) -0.001(2) 0.008(2) 0.005(2)
C35 0.031(2) 0.048(3) 0.0273(19) 0.0025(19) -0.0008(17) 0.004(2)
C36 0.030(2) 0.032(2) 0.031(2) 0.0041(17) 0.0013(17) 0.0030(18)
C37 0.042(3) 0.057(3) 0.040(2) 0.015(2) 0.012(2) 0.005(2)
C38 0.066(4) 0.073(4) 0.037(2) 0.008(3) 0.016(3) -0.004(3)
C39 0.065(4) 0.043(3) 0.058(3) 0.009(2) 0.027(3) -0.004(3)
C40 0.057(4) 0.098(6) 0.072(4) 0.050(4) 0.008(3) 0.019(4)
O41 0.066(3) 0.125(5) 0.116(4) -0.050(4) 0.026(3) -0.002(3)
C42 0.067(7) 0.081(9) 0.080(8) -0.006(6) 0.005(5) -0.005(5)
C43 0.107(9) 0.168(13) 0.148(10) -0.064(10) 0.034(8) -0.018(8)
C44 0.25(2) 0.190(17) 0.111(9) -0.055(10) -0.002(12) -0.001(16)
C45 0.093(7) 0.115(8) 0.176(11) 0.042(8) -0.067(8) -0.011(6)
O51 0.104(4) 0.061(3) 0.101(4) 0.002(3) -0.003(3) 0.006(3)
C52 0.093(6) 0.060(4) 0.104(6) -0.017(4) 0.047(5) -0.009(4)
C53 0.091(6) 0.120(7) 0.071(4) -0.002(4) -0.006(4) 0.029(6)
C54 0.200(13) 0.054(5) 0.100(6) -0.010(4) 0.000(7) 0.012(6)
C55 0.154(10) 0.085(6) 0.089(5) -0.028(5) -0.015(6) 0.006(7)

loop_
_atom_type_symbol
_atom_type_description
_atom_type_scat_dispersion_real
_atom_type_scat_dispersion_imag
_atom_type_scat_source
C C 0.0033 0.0016 'International Tables Vol C Tables 4.2.6.8 and 6.1.1.4'
H H 0.0000 0.0000 'International Tables Vol C Tables 4.2.6.8 and 6.1.1.4'
B B 0.0013 0.0007 'International Tables Vol C Tables 4.2.6.8 and 6.1.1.4'
K K 0.2009 0.2494 'International Tables Vol C Tables 4.2.6.8 and 6.1.1.4'
O O 0.0106 0.0060 'International Tables Vol C Tables 4.2.6.8 and 6.1.1.4'

loop_
_geom_angle_atom_site_label_1
_geom_angle_atom_site_label_2
_geom_angle_atom_site_label_3
_geom_angle
_geom_angle_site_symmetry_1
_geom_angle_site_symmetry_3
O51 K1 O41 78.7(2) . .
O51 K1 B1 97.95(17) . 4_466
O41 K1 B1 136.22(16) . 4_466
O51 K1 B2 125.16(18) . 4_466
O41 K1 B2 122.95(18) . 4_466
B1 K1 B2 29.77(11) 4_466 4_466
O51 K1 C52 21.63(17) . .
O41 K1 C52 100.3(2) . .
B1 K1 C52 82.11(16) 4_466 .
B2 K1 C52 111.64(17) 4_466 .
O51 K1 C4 123.73(17) . .
O41 K1 C4 126.32(16) . .
B1 K1 C4 92.15(12) 4_466 .
B2 K1 C4 85.74(12) 4_466 .
C52 K1 C4 109.82(19) . .
O51 K1 C5 127.69(17) . .
O41 K1 C5 102.14(16) . .
B1 K1 C5 113.21(12) 4_466 .
B2 K1 C5 98.60(12) 4_466 .
C52 K1 C5 122.7(2) . .
C4 K1 C5 24.31(11) . .
O51 K1 C6 106.34(17) . .
O41 K1 C6 87.43(15) . .
B1 K1 C6 133.92(12) 4_466 .
B2 K1 C6 122.74(12) 4_466 .
C52 K1 C6 107.79(19) . .
C4 K1 C6 41.83(10) . .
C5 K1 C6 24.14(11) . .
O51 K1 C11 121.77(17) . 4_466
O41 K1 C11 95.71(16) . 4_466
B1 K1 C11 48.83(11) 4_466 4_466
B2 K1 C11 27.42(11) 4_466 4_466
C52 K1 C11 119.03(19) . 4_466
C4 K1 C11 106.21(11) . 4_466
C5 K1 C11 110.29(11) . 4_466
C6 K1 C11 131.51(11) . 4_466
O51 K1 C3 100.79(16) . .
O41 K1 C3 133.11(15) . .
B1 K1 C3 90.61(12) 4_466 .
B2 K1 C3 96.00(12) 4_466 .
C52 K1 C3 86.31(19) . .
C4 K1 C3 23.56(11) . .
C5 K1 C3 41.65(11) . .
C6 K1 C3 47.16(11) . .
C11 K1 C3 121.54(11) 4_466 .
O51 K1 C42' 71.1(6) . .
O41 K1 C42' 22.6(4) . .
B1 K1 C42' 155.8(4) 4_466 .
B2 K1 C42' 144.8(5) 4_466 .
C52 K1 C42' 91.4(6) . .
C4 K1 C42' 111.9(4) . .
C5 K1 C42' 89.9(4) . .
C6 K1 C42' 70.2(4) . .
C11 K1 C42' 118.0(4) 4_466 .
C3 K1 C42' 112.3(3) . .
O51 K1 C1 85.37(16) . .
O41 K1 C1 93.18(14) . .
B1 K1 C1 130.35(11) 4_466 .
B2 K1 C1 134.43(11) 4_466 .
C52 K1 C1 84.53(19) . .
C4 K1 C1 48.93(10) . .
C5 K1 C1 42.38(10) . .
C6 K1 C1 23.32(10) . .
C11 K1 C1 152.62(11) 4_466 .
C3 K1 C1 40.84(10) . .
C42' K1 C1 71.6(3) . .
C31 B1 C1 128.2(4) . .
C31 B1 B2 115.3(4) . .
C1 B1 B2 116.5(3) . .
C31 B1 K1 97.1(3) . 4_566
C1 B1 K1 96.8(2) . 4_566
B2 B1 K1 75.6(2) . 4_566
C31 B1 H1 113(2) . .
C1 B1 H1 100(2) . .
B2 B1 H1 48(2) . .
K1 B1 H1 123(2) 4_566 .
C11 B2 C21 128.6(4) . .
C11 B2 B1 115.1(4) . .
C21 B2 B1 116.3(4) . .
C11 B2 K1 80.8(3) . 4_566
C21 B2 K1 111.9(3) . 4_566
B1 B2 K1 74.6(2) . 4_566
C11 B2 H1 112(2) . .
C21 B2 H1 101(2) . .
B1 B2 H1 50(2) . .
K1 B2 H1 124(2) 4_566 .
C6 C1 C2 116.2(4) . .
C6 C1 B1 124.8(3) . .
C2 C1 B1 118.7(3) . .
C6 C1 K1 71.3(2) . .
C2 C1 K1 82.7(2) . .
B1 C1 K1 110.1(3) . .
C3 C2 C1 118.3(4) . .
C3 C2 C12 119.8(4) . .
C1 C2 C12 121.9(4) . .
C4 C3 C2 122.9(4) . .
C4 C3 K1 73.0(3) . .
C2 C3 K1 86.4(3) . .
C4 C3 H3 118.5 . .
C2 C3 H3 118.5 . .
K1 C3 H3 111.9 . .
C3 C4 C5 119.9(4) . .
C3 C4 K1 83.5(3) . .
C5 C4 K1 78.3(3) . .
C3 C4 H4 120.1 . .
C5 C4 H4 120.1 . .
K1 C4 H4 108.4 . .
C6 C5 C4 116.8(4) . .
C6 C5 C7 120.1(4) . .
C4 C5 C7 123.1(4) . .
C6 C5 K1 78.9(3) . .
C4 C5 K1 77.4(3) . .
C7 C5 K1 111.0(3) . .
C5 C6 C1 125.3(4) . .
C5 C6 K1 76.9(3) . .
C1 C6 K1 85.4(3) . .
C5 C6 H6 117.3 . .
C1 C6 H6 117.3 . .
K1 C6 H6 109.5 . .
C9 C7 C10 108.8(5) . .
C9 C7 C8 107.6(5) . .
C10 C7 C8 109.8(5) . .
C9 C7 C5 111.8(4) . .
C10 C7 C5 109.3(4) . .
C8 C7 C5 109.6(4) . .
C7 C8 H8A 109.5 . .
C7 C8 H8B 109.5 . .
H8A C8 H8B 109.5 . .
C7 C8 H8C 109.5 . .
H8A C8 H8C 109.5 . .
H8B C8 H8C 109.5 . .
C7 C9 H9A 109.5 . .
C7 C9 H9B 109.5 . .
H9A C9 H9B 109.5 . .
C7 C9 H9C 109.5 . .
H9A C9 H9C 109.5 . .
H9B C9 H9C 109.5 . .
C7 C10 H10A 109.5 . .
C7 C10 H10B 109.5 . .
H10A C10 H10B 109.5 . .
C7 C10 H10C 109.5 . .
H10A C10 H10C 109.5 . .
H10B C10 H10C 109.5 . .
C16 C11 C12 116.4(4) . .
C16 C11 B2 123.6(4) . .
C12 C11 B2 119.5(4) . .
C16 C11 K1 98.9(3) . 4_566
C12 C11 K1 92.8(3) . 4_566
B2 C11 K1 71.7(2) . 4_566
C13 C12 C11 118.0(4) . .
C13 C12 C2 118.2(4) . .
C11 C12 C2 123.6(3) . .
C14 C13 C12 122.2(4) . .
C14 C13 H13 118.9 . .
C12 C13 H13 118.9 . .
C13 C14 C15 122.0(4) . .
C13 C14 H14 119.0 . .
C15 C14 H14 119.0 . .
C16 C15 C14 115.8(4) . .
C16 C15 C17 123.2(4) . .
C14 C15 C17 121.0(4) . .
C15 C16 C11 125.4(4) . .
C15 C16 H16 117.3 . .
C11 C16 H16 117.3 . .
C19 C17 C20 108.5(5) . .
C19 C17 C15 110.5(5) . .
C20 C17 C15 112.9(4) . .
C19 C17 C18 109.1(5) . .
C20 C17 C18 107.5(5) . .
C15 C17 C18 108.3(4) . .
C17 C18 H18A 109.5 . .
C17 C18 H18B 109.5 . .
H18A C18 H18B 109.5 . .
C17 C18 H18C 109.5 . .
H18A C18 H18C 109.5 . .
H18B C18 H18C 109.5 . .
C17 C19 H19A 109.5 . .
C17 C19 H19B 109.5 . .
H19A C19 H19B 109.5 . .
C17 C19 H19C 109.5 . .
H19A C19 H19C 109.5 . .
H19B C19 H19C 109.5 . .
C17 C20 H20A 109.5 . .
C17 C20 H20B 109.5 . .
H20A C20 H20B 109.5 . .
C17 C20 H20C 109.5 . .
H20A C20 H20C 109.5 . .
H20B C20 H20C 109.5 . .
C26 C21 C22 116.7(4) . .
C26 C21 B2 122.8(4) . .
C22 C21 B2 120.0(4) . .
C23 C22 C21 117.9(4) . .
C23 C22 C32 119.4(4) . .
C21 C22 C32 122.8(4) . .
C24 C23 C22 122.7(4) . .
C24 C23 H23 118.6 . .
C22 C23 H23 118.6 . .
C23 C24 C25 121.1(4) . .
C23 C24 H24 119.5 . .
C25 C24 H24 119.5 . .
C26 C25 C24 116.2(4) . .
C26 C25 C27 122.9(4) . .
C24 C25 C27 120.8(4) . .
C25 C26 C21 125.4(4) . .
C25 C26 H26 117.3 . .
C21 C26 H26 117.3 . .
C29 C27 C28 110.3(8) . .
C29 C27 C25 112.8(5) . .
C28 C27 C25 109.5(5) . .
C30' C27 C25 107(2) . .
C30' C27 C28' 112(4) . .
C25 C27 C28' 115(3) . .
C29 C27 C30 107.6(7) . .
C28 C27 C30 107.9(7) . .
C25 C27 C30 108.5(6) . .
C30' C27 C29' 112(3) . .
C25 C27 C29' 107(2) . .
C28' C27 C29' 105(4) . .
C27 C28 H28A 109.5 . .
C27 C28 H28B 109.5 . .
H28A C28 H28B 109.5 . .
C27 C28 H28C 109.5 . .
H28A C28 H28C 109.5 . .
H28B C28 H28C 109.5 . .
C27 C29 H29A 109.5 . .
C27 C29 H29B 109.5 . .
H29A C29 H29B 109.5 . .
C27 C29 H29C 109.5 . .
H29A C29 H29C 109.5 . .
H29B C29 H29C 109.5 . .
C27 C30 H30A 109.5 . .
C27 C30 H30B 109.5 . .
H30A C30 H30B 109.5 . .
C27 C30 H30C 109.5 . .
H30A C30 H30C 109.5 . .
H30B C30 H30C 109.5 . .
C27 C28' H28D 109.5 . .
C27 C28' H28E 109.5 . .
H28D C28' H28E 109.5 . .
C27 C28' H28F 109.5 . .
H28D C28' H28F 109.5 . .
H28E C28' H28F 109.5 . .
C27 C29' H29D 109.5 . .
C27 C29' H29E 109.5 . .
H29D C29' H29E 109.5 . .
C27 C29' H29F 109.5 . .
H29D C29' H29F 109.5 . .
H29E C29' H29F 109.5 . .
C27 C30' H30D 109.5 . .
C27 C30' H30E 109.5 . .
H30D C30' H30E 109.5 . .
C27 C30' H30F 109.5 . .
H30D C30' H30F 109.5 . .
H30E C30' H30F 109.5 . .
C36 C31 C32 117.3(4) . .
C36 C31 B1 122.8(4) . .
C32 C31 B1 119.8(4) . .
C33 C32 C31 116.7(4) . .
C33 C32 C22 119.9(4) . .
C31 C32 C22 123.3(4) . .
C34 C33 C32 123.6(5) . .
C34 C33 H33 118.2 . .
C32 C33 H33 118.2 . .
C33 C34 C35 121.0(4) . .
C33 C34 H34 119.5 . .
C35 C34 H34 119.5 . .
C36 C35 C34 115.6(4) . .
C36 C35 C37 121.0(4) . .
C34 C35 C37 123.3(4) . .
C35 C36 C31 125.6(4) . .
C35 C36 H36 117.2 . .
C31 C36 H36 117.2 . .
C35 C37 C38 112.2(5) . .
C35 C37 C39 111.1(4) . .
C38 C37 C39 108.8(5) . .
C35 C37 C40 108.3(5) . .
C38 C37 C40 107.5(5) . .
C39 C37 C40 108.8(6) . .
C37 C38 H38A 109.5 . .
C37 C38 H38B 109.5 . .
H38A C38 H38B 109.5 . .
C37 C38 H38C 109.5 . .
H38A C38 H38C 109.5 . .
H38B C38 H38C 109.5 . .
C37 C39 H39A 109.5 . .
C37 C39 H39B 109.5 . .
H39A C39 H39B 109.5 . .
C37 C39 H39C 109.5 . .
H39A C39 H39C 109.5 . .
H39B C39 H39C 109.5 . .
C37 C40 H40A 109.5 . .
C37 C40 H40B 109.5 . .
H40A C40 H40B 109.5 . .
C37 C40 H40C 109.5 . .
H40A C40 H40C 109.5 . .
H40B C40 H40C 109.5 . .
C45 O41 C42 106.8(9) . .
C45 O41 C42' 108.0(10) . .
C45 O41 K1 132.7(7) . .
C42 O41 K1 120.5(7) . .
C42' O41 K1 111.0(9) . .
O41 C42 C43 101.9(13) . .
O41 C42 H42A 111.4 . .
C43 C42 H42A 111.4 . .
O41 C42 H42B 111.4 . .
C43 C42 H42B 111.4 . .
H42A C42 H42B 109.2 . .
C43 C42' O41 104.9(15) . .
C43 C42' K1 150.5(13) . .
O41 C42' K1 46.4(7) . .
C43 C42' H42C 110.8 . .
O41 C42' H42C 110.8 . .
K1 C42' H42C 89.8 . .
C43 C42' H42D 110.8 . .
O41 C42' H42D 110.8 . .
K1 C42' H42D 80.3 . .
H42C C42' H42D 108.8 . .
C42' C43 C44 112.7(14) . .
C44 C43 C42 101.2(14) . .
C44 C43 H43A 111.5 . .
C42 C43 H43A 111.5 . .
C44 C43 H43B 111.5 . .
C42 C43 H43B 111.5 . .
H43A C43 H43B 109.4 . .
C42' C43 H43C 109.1 . .
C44 C43 H43C 109.1 . .
C42' C43 H43D 109.1 . .
C44 C43 H43D 109.1 . .
H43C C43 H43D 107.8 . .
C43 C44 C45 102.8(10) . .
C43 C44 H44A 111.2 . .
C45 C44 H44A 111.2 . .
C43 C44 H44B 111.2 . .
C45 C44 H44B 111.2 . .
H44A C44 H44B 109.1 . .
O41 C45 C44 106.0(11) . .
O41 C45 H45A 110.5 . .
C44 C45 H45A 110.5 . .
O41 C45 H45B 110.5 . .
C44 C45 H45B 110.5 . .
H45A C45 H45B 108.7 . .
C52 O51 C55 110.2(6) . .
C52 O51 K1 110.4(5) . .
C55 O51 K1 139.0(5) . .
O51 C52 C53 107.8(6) . .
O51 C52 K1 48.0(4) . .
C53 C52 K1 151.4(6) . .
O51 C52 H52A 110.1 . .
C53 C52 H52A 110.1 . .
K1 C52 H52A 94.7 . .
O51 C52 H52B 110.1 . .
C53 C52 H52B 110.1 . .
K1 C52 H52B 73.2 . .
H52A C52 H52B 108.5 . .
C54 C53 C52 102.5(7) . .
C54 C53 H53A 111.3 . .
C52 C53 H53A 111.3 . .
C54 C53 H53B 111.3 . .
C52 C53 H53B 111.3 . .
H53A C53 H53B 109.2 . .
C55 C54 C53 103.7(7) . .
C55 C54 H54A 111.0 . .
C53 C54 H54A 111.0 . .
C55 C54 H54B 111.0 . .
C53 C54 H54B 111.0 . .
H54A C54 H54B 109.0 . .
C54 C55 O51 105.0(7) . .
C54 C55 H55A 110.8 . .
O51 C55 H55A 110.8 . .
C54 C55 H55B 110.8 . .
O51 C55 H55B 110.8 . .
H55A C55 H55B 108.8 . .

loop_
_geom_bond_atom_site_label_1
_geom_bond_atom_site_label_2
_geom_bond_distance
_geom_bond_site_symmetry_2
K1 O51 2.617(5) .
K1 O41 2.731(6) .
K1 B1 3.206(5) 4_466
K1 B2 3.222(5) 4_466
K1 C52 3.301(8) .
K1 C4 3.311(5) .
K1 C5 3.323(5) .
K1 C6 3.347(5) .
K1 C11 3.350(5) 4_466
K1 C3 3.441(5) .
B1 C31 1.576(6) .
B1 C1 1.588(6) .
B1 B2 1.651(6) .
B1 K1 3.206(5) 4_566
B1 H1 1.29(5) .
B2 C11 1.563(6) .
B2 C21 1.574(6) .
B2 K1 3.222(5) 4_566
B2 H1 1.25(5) .
C1 C6 1.399(6) .
C1 C2 1.431(5) .
C2 C3 1.400(6) .
C2 C12 1.480(6) .
C3 C4 1.384(6) .
C3 H3 0.9500 .
C4 C5 1.397(6) .
C4 H4 0.9500 .
C5 C6 1.395(6) .
C5 C7 1.546(6) .
C6 H6 0.9500 .
C7 C9 1.513(8) .
C7 C10 1.516(8) .
C7 C8 1.529(8) .
C8 H8A 0.9800 .
C8 H8B 0.9800 .
C8 H8C 0.9800 .
C9 H9A 0.9800 .
C9 H9B 0.9800 .
C9 H9C 0.9800 .
C10 H10A 0.9800 .
C10 H10B 0.9800 .
C10 H10C 0.9800 .
C11 C16 1.416(6) .
C11 C12 1.431(6) .
C11 K1 3.350(5) 4_566
C12 C13 1.408(6) .
C13 C14 1.375(6) .
C13 H13 0.9500 .
C14 C15 1.389(7) .
C14 H14 0.9500 .
C15 C16 1.387(6) .
C15 C17 1.524(6) .
C16 H16 0.9500 .
C17 C19 1.511(8) .
C17 C20 1.519(8) .
C17 C18 1.560(8) .
C18 H18A 0.9800 .
C18 H18B 0.9800 .
C18 H18C 0.9800 .
C19 H19A 0.9800 .
C19 H19B 0.9800 .
C19 H19C 0.9800 .
C20 H20A 0.9800 .
C20 H20B 0.9800 .
C20 H20C 0.9800 .
C21 C26 1.414(6) .
C21 C22 1.421(6) .
C22 C23 1.407(6) .
C22 C32 1.484(7) .
C23 C24 1.379(7) .
C23 H23 0.9500 .
C24 C25 1.391(7) .
C24 H24 0.9500 .
C25 C26 1.383(7) .
C25 C27 1.532(7) .
C26 H26 0.9500 .
C27 C29 1.502(11) .
C27 C28 1.517(10) .
C27 C30' 1.53(5) .
C27 C28' 1.54(7) .
C27 C30 1.545(11) .
C27 C29' 1.63(6) .
C28 H28A 0.9800 .
C28 H28B 0.9800 .
C28 H28C 0.9800 .
C29 H29A 0.9800 .
C29 H29B 0.9800 .
C29 H29C 0.9800 .
C30 H30A 0.9800 .
C30 H30B 0.9800 .
C30 H30C 0.9800 .
C28' H28D 0.9800 .
C28' H28E 0.9800 .
C28' H28F 0.9800 .
C29' H29D 0.9800 .
C29' H29E 0.9800 .
C29' H29F 0.9800 .
C30' H30D 0.9800 .
C30' H30E 0.9800 .
C30' H30F 0.9800 .
C31 C36 1.397(6) .
C31 C32 1.430(6) .
C32 C33 1.407(6) .
C33 C34 1.368(7) .
C33 H33 0.9500 .
C34 C35 1.398(7) .
C34 H34 0.9500 .
C35 C36 1.390(6) .
C35 C37 1.523(7) .
C36 H36 0.9500 .
C37 C38 1.535(7) .
C37 C39 1.538(9) .
C37 C40 1.544(9) .
C38 H38A 0.9800 .
C38 H38B 0.9800 .
C38 H38C 0.9800 .
C39 H39A 0.9800 .
C39 H39B 0.9800 .
C39 H39C 0.9800 .
C40 H40A 0.9800 .
C40 H40B 0.9800 .
C40 H40C 0.9800 .
O41 C45 1.409(12) .
O41 C42 1.421(16) .
O41 C42' 1.45(2) .
C42 C43 1.48(2) .
C42 H42A 0.9900 .
C42 H42B 0.9900 .
C42' C43 1.39(2) .
C42' H42C 0.9900 .
C42' H42D 0.9900 .
C43 C44 1.43(2) .
C43 H43A 0.9900 .
C43 H43B 0.9900 .
C43 H43C 0.9900 .
C43 H43D 0.9900 .
C44 C45 1.49(2) .
C44 H44A 0.9900 .
C44 H44B 0.9900 .
C45 H45A 0.9900 .
C45 H45B 0.9900 .
O51 C52 1.298(9) .
O51 C55 1.459(11) .
C52 C53 1.493(12) .
C52 H52A 0.9900 .
C52 H52B 0.9900 .
C53 C54 1.451(12) .
C53 H53A 0.9900 .
C53 H53B 0.9900 .
C54 C55 1.446(13) .
C54 H54A 0.9900 .
C54 H54B 0.9900 .
C55 H55A 0.9900 .
C55 H55B 0.9900 .

loop_
_geom_torsion_atom_site_label_1
_geom_torsion_atom_site_label_2
_geom_torsion_atom_site_label_3
_geom_torsion_atom_site_label_4
_geom_torsion
_geom_torsion_site_symmetry_1
_geom_torsion_site_symmetry_4
C31 B1 B2 C11 163.0(4) . .
C1 B1 B2 C11 -18.7(6) . .
K1 B1 B2 C11 71.8(3) 4_566 .
C31 B1 B2 C21 -16.1(6) . .
C1 B1 B2 C21 162.2(4) . .
K1 B1 B2 C21 -107.2(4) 4_566 .
C31 B1 B2 K1 91.2(3) . 4_566
C1 B1 B2 K1 -90.5(3) . 4_566
C31 B1 C1 C6 9.5(7) . .
B2 B1 C1 C6 -168.6(4) . .
K1 B1 C1 C6 114.1(4) 4_566 .
C31 B1 C1 C2 -177.2(4) . .
B2 B1 C1 C2 4.8(6) . .
K1 B1 C1 C2 -72.5(4) 4_566 .
C31 B1 C1 K1 90.1(4) . .
B2 B1 C1 K1 -87.9(4) . .
K1 B1 C1 K1 -165.25(11) 4_566 .
C6 C1 C2 C3 7.4(6) . .
B1 C1 C2 C3 -166.6(4) . .
K1 C1 C2 C3 -57.6(4) . .
C6 C1 C2 C12 -171.6(4) . .
B1 C1 C2 C12 14.5(6) . .
K1 C1 C2 C12 123.5(4) . .
C1 C2 C3 C4 -7.7(7) . .
C12 C2 C3 C4 171.2(4) . .
C1 C2 C3 K1 59.2(4) . .
C12 C2 C3 K1 -121.8(4) . .
C2 C3 C4 C5 1.4(7) . .
K1 C3 C4 C5 -72.5(4) . .
C2 C3 C4 K1 73.9(5) . .
C3 C4 C5 C6 4.9(7) . .
K1 C4 C5 C6 -70.5(4) . .
C3 C4 C5 C7 -177.6(5) . .
K1 C4 C5 C7 107.1(4) . .
C3 C4 C5 K1 75.4(4) . .
C4 C5 C6 C1 -5.0(7) . .
C7 C5 C6 C1 177.3(4) . .
K1 C5 C6 C1 -74.6(4) . .
C4 C5 C6 K1 69.6(4) . .
C7 C5 C6 K1 -108.0(4) . .
C2 C1 C6 C5 -1.2(6) . .
B1 C1 C6 C5 172.4(4) . .
K1 C1 C6 C5 70.4(4) . .
C2 C1 C6 K1 -71.6(3) . .
B1 C1 C6 K1 101.9(4) . .
C6 C5 C7 C9 -177.8(5) . .
C4 C5 C7 C9 4.7(7) . .
K1 C5 C7 C9 93.1(5) . .
C6 C5 C7 C10 -57.3(6) . .
C4 C5 C7 C10 125.2(5) . .
K1 C5 C7 C10 -146.5(4) . .
C6 C5 C7 C8 63.0(6) . .
C4 C5 C7 C8 -114.5(6) . .
K1 C5 C7 C8 -26.1(5) . .
C21 B2 C11 C16 22.2(7) . .
B1 B2 C11 C16 -156.7(4) . .
K1 B2 C11 C16 -88.6(4) 4_566 .
C21 B2 C11 C12 -166.4(4) . .
B1 B2 C11 C12 14.6(6) . .
K1 B2 C11 C12 82.7(4) 4_566 .
C21 B2 C11 K1 110.8(5) . 4_566
B1 B2 C11 K1 -68.1(3) . 4_566
C16 C11 C12 C13 0.8(6) . .
B2 C11 C12 C13 -171.1(4) . .
K1 C11 C12 C13 -100.6(4) 4_566 .
C16 C11 C12 C2 176.0(4) . .
B2 C11 C12 C2 4.1(7) . .
K1 C11 C12 C2 74.7(4) 4_566 .
C3 C2 C12 C13 -24.0(7) . .
C1 C2 C12 C13 154.9(4) . .
C3 C2 C12 C11 160.8(5) . .
C1 C2 C12 C11 -20.3(7) . .
C11 C12 C13 C14 -1.4(7) . .
C2 C12 C13 C14 -176.9(5) . .
C12 C13 C14 C15 0.5(8) . .
C13 C14 C15 C16 1.0(8) . .
C13 C14 C15 C17 -179.8(5) . .
C14 C15 C16 C11 -1.7(7) . .
C17 C15 C16 C11 179.2(5) . .
C12 C11 C16 C15 0.8(7) . .
B2 C11 C16 C15 172.3(5) . .
K1 C11 C16 C15 98.4(5) 4_566 .
C16 C15 C17 C19 -131.1(6) . .
C14 C15 C17 C19 49.8(7) . .
C16 C15 C17 C20 -9.4(8) . .
C14 C15 C17 C20 171.5(5) . .
C16 C15 C17 C18 109.5(6) . .
C14 C15 C17 C18 -69.6(6) . .
C11 B2 C21 C26 15.3(7) . .
B1 B2 C21 C26 -165.8(4) . .
K1 B2 C21 C26 111.1(4) 4_566 .
C11 B2 C21 C22 -172.7(4) . .
B1 B2 C21 C22 6.2(6) . .
K1 B2 C21 C22 -76.9(4) 4_566 .
C26 C21 C22 C23 -1.0(6) . .
B2 C21 C22 C23 -173.4(4) . .
C26 C21 C22 C32 179.9(4) . .
B2 C21 C22 C32 7.4(6) . .
C21 C22 C23 C24 -0.9(7) . .
C32 C22 C23 C24 178.3(5) . .
C22 C23 C24 C25 2.1(8) . .
C23 C24 C25 C26 -1.3(8) . .
C23 C24 C25 C27 176.3(5) . .
C24 C25 C26 C21 -0.6(7) . .
C27 C25 C26 C21 -178.2(5) . .
C22 C21 C26 C25 1.7(7) . .
B2 C21 C26 C25 174.0(5) . .
C26 C25 C27 C29 -9.6(10) . .
C24 C25 C27 C29 173.0(8) . .
C26 C25 C27 C28 113.7(7) . .
C24 C25 C27 C28 -63.8(9) . .
C26 C25 C27 C30' -47(3) . .
C24 C25 C27 C30' 136(3) . .
C26 C25 C27 C28' -171(3) . .
C24 C25 C27 C28' 11(3) . .
C26 C25 C27 C30 -128.8(7) . .
C24 C25 C27 C30 53.8(7) . .
C26 C25 C27 C29' 73(2) . .
C24 C25 C27 C29' -105(2) . .
C1 B1 C31 C36 19.1(7) . .
B2 B1 C31 C36 -162.9(4) . .
K1 B1 C31 C36 -85.4(4) 4_566 .
C1 B1 C31 C32 -164.4(4) . .
B2 B1 C31 C32 13.6(6) . .
K1 B1 C31 C32 91.1(4) 4_566 .
C36 C31 C32 C33 -1.7(6) . .
B1 C31 C32 C33 -178.4(4) . .
C36 C31 C32 C22 176.0(4) . .
B1 C31 C32 C22 -0.6(6) . .
C23 C22 C32 C33 -12.5(7) . .
C21 C22 C32 C33 166.7(4) . .
C23 C22 C32 C31 169.8(4) . .
C21 C22 C32 C31 -11.0(7) . .
C31 C32 C33 C34 -1.5(7) . .
C22 C32 C33 C34 -179.3(5) . .
C32 C33 C34 C35 2.8(8) . .
C33 C34 C35 C36 -0.7(7) . .
C33 C34 C35 C37 -177.5(5) . .
C34 C35 C36 C31 -2.8(7) . .
C37 C35 C36 C31 174.2(4) . .
C32 C31 C36 C35 4.0(7) . .
B1 C31 C36 C35 -179.5(4) . .
C36 C35 C37 C38 174.2(5) . .
C34 C35 C37 C38 -9.1(7) . .
C36 C35 C37 C39 52.1(6) . .
C34 C35 C37 C39 -131.2(5) . .
C36 C35 C37 C40 -67.3(7) . .
C34 C35 C37 C40 109.4(6) . .
C45 O41 C42 C43 -34.0(19) . .
C42' O41 C42 C43 63(2) . .
K1 O41 C42 C43 144.5(10) . .
C45 O41 C42' C43 19(2) . .
C42 O41 C42' C43 -74(2) . .
K1 O41 C42' C43 172.0(15) . .
C45 O41 C42' K1 -152.6(13) . .
C42 O41 C42' K1 114.2(17) . .
O41 C42' C43 C44 -6(3) . .
K1 C42' C43 C44 6(5) . .
O41 C42' C43 C42 68(2) . .
K1 C42' C43 C42 80(4) . .
O41 C42 C43 C42' -69(2) . .
O41 C42 C43 C44 46(2) . .
C42' C43 C44 C45 -8(2) . .
C42 C43 C44 C45 -39.6(18) . .
C42 O41 C45 C44 9.4(17) . .
C42' O41 C45 C44 -24.5(19) . .
K1 O41 C45 C44 -168.8(9) . .
C43 C44 C45 O41 19.6(17) . .
C55 O51 C52 C53 12.0(11) . .
K1 O51 C52 C53 -162.0(6) . .
C55 O51 C52 K1 174.0(9) . .
O51 C52 C53 C54 -28.2(11) . .
K1 C52 C53 C54 -56.7(16) . .
C52 C53 C54 C55 32.4(12) . .
C53 C54 C55 O51 -26.2(13) . .
C52 O51 C55 C54 9.0(12) . .
K1 O51 C55 C54 -179.6(7) . .
